data_4089162
loop_
_publ_author_name
'Mikus, Malte S.'
'Torker, Sebastian'
'Xu, Chaofan'
'Li, Bo'
'Hoveyda, Amir H.'

_publ_section_title
;
 Pentacoordinate Ruthenium(II) Catecholthiolate and Mercaptophenolate
 Catalysts for Olefin Metathesis: Anionic Ligand Exchange and Ease of
 Initiation
;
_journal_issue 22
_journal_name_full Organometallics
_journal_page_first 3878
_journal_paper_doi 10.1021/acs.organomet.6b00773
_journal_volume 35
_journal_year 2016
_chemical_formula_moiety 'C43 H57 N2 O4 P Ru S'
_chemical_formula_sum 'C43 H57 N2 O4 P Ru S'
_chemical_formula_weight 830.00
_chemical_name_systematic Ru-6e
_space_group_crystal_system monoclinic
_space_group_IT_number 14
_space_group_name_Hall '-P 2yn'
_space_group_name_H-M_alt 'P 1 21/n 1'
_atom_sites_solution_hydrogens mixed
_atom_sites_solution_primary direct
_atom_sites_solution_secondary difmap
_audit_creation_method SHELXL-2014/7
_cell_angle_alpha 90
_cell_angle_beta 92.104(2)
_cell_angle_gamma 90
_cell_formula_units_Z 4
_cell_length_a 12.5812(17)
_cell_length_b 17.758(2)
_cell_length_c 18.076(2)
_cell_measurement_reflns_used 8024
_cell_measurement_temperature 100(2)
_cell_measurement_theta_max 28.15
_cell_measurement_theta_min 2.25
_cell_volume 4035.8(8)
_computing_cell_refinement 'SAINT (Bruker, 2014)'
_computing_data_collection 'APEX2 (Bruker, 2014)'
_computing_data_reduction 'SAINT (Bruker, 2014)'
_computing_molecular_graphics 'Bruker SHELXTL'
_computing_publication_material 'Bruker SHELXTL'
_computing_structure_refinement 'SHELXL-2014 (Sheldrick, 2014)'
_computing_structure_solution 'SHELXL-2014 (Sheldrick, 2014)'
_diffrn_ambient_temperature 100(2)
_diffrn_measured_fraction_theta_full 1.000
_diffrn_measured_fraction_theta_max 0.998
_diffrn_measurement_device_type 'Bruker Kappa DUO CCD diffractometer'
_diffrn_measurement_method '\f and \w scans'
_diffrn_radiation_type MoK\a
_diffrn_radiation_wavelength 0.71073
_diffrn_reflns_av_R_equivalents 0.0582
_diffrn_reflns_av_unetI/netI 0.0536
_diffrn_reflns_Laue_measured_fraction_full 1.000
_diffrn_reflns_Laue_measured_fraction_max 0.998
_diffrn_reflns_limit_h_max 15
_diffrn_reflns_limit_h_min -16
_diffrn_reflns_limit_k_max 23
_diffrn_reflns_limit_k_min -23
_diffrn_reflns_limit_l_max 24
_diffrn_reflns_limit_l_min -24
_diffrn_reflns_number 40635
_diffrn_reflns_point_group_measured_fraction_full 1.000
_diffrn_reflns_point_group_measured_fraction_max 0.998
_diffrn_reflns_theta_full 25.242
_diffrn_reflns_theta_max 28.309
_diffrn_reflns_theta_min 1.608
_diffrn_source 'fine-focus sealed tube'
_exptl_absorpt_coefficient_mu 0.523
_exptl_absorpt_correction_T_max 0.7457
_exptl_absorpt_correction_T_min 0.6625
_exptl_absorpt_correction_type multi-scan
_exptl_absorpt_process_details
;
Sheldrick, G.M. (2013). SADABS. Bruker AXS Inc. Madison, WI USA.
;
_exptl_crystal_colour red
_exptl_crystal_density_diffrn 1.366
_exptl_crystal_density_meas ?
_exptl_crystal_density_method none
_exptl_crystal_description cube
_exptl_crystal_F_000 1744
_exptl_crystal_size_max 0.120
_exptl_crystal_size_mid 0.100
_exptl_crystal_size_min 0.090
_refine_diff_density_max 0.720
_refine_diff_density_min -0.452
_refine_diff_density_rms 0.085
_refine_ls_extinction_coef na
_refine_ls_extinction_method none
_refine_ls_goodness_of_fit_ref 1.009
_refine_ls_hydrogen_treatment mixed
_refine_ls_matrix_type full
_refine_ls_number_parameters 484
_refine_ls_number_reflns 10014
_refine_ls_number_restraints 0
_refine_ls_restrained_S_all 1.009
_refine_ls_R_factor_all 0.0638
_refine_ls_R_factor_gt 0.0372
_refine_ls_shift/su_max 0.002
_refine_ls_shift/su_mean 0.000
_refine_ls_structure_factor_coef Fsqd
_refine_ls_weighting_details 'w=1/[\s^2^(Fo^2^)+(0.0383P)^2^+1.8137P] where P=(Fo^2^+2Fc^2^)/3'
_refine_ls_weighting_scheme calc
_refine_ls_wR_factor_gt 0.0781
_refine_ls_wR_factor_ref 0.0876
_reflns_Friedel_coverage 0.000
_reflns_number_gt 7387
_reflns_number_total 10014
_reflns_threshold_expression 'I > 2\s(I)'
_cod_data_source_file om6b00773_si_001.cif
_cod_data_source_block C43H57N2O4PRuS
_cod_depositor_comments
;
The following automatic conversions were performed:

data item '_exptl_crystal_density_meas' value 'not measured' was
changed to '?' -- the value is perceived as not measured.

Automatic conversion script
Id: cif_fix_values 6909 2019-04-08 15:41:33Z antanas 
;
_cod_original_cell_volume 4035.8(9)
_cod_original_sg_symbol_H-M 'P 21/n'
_cod_database_code 4089162
_shelx_shelxl_version_number 2014/7
_shelx_space_group_comment
;
The symmetry employed for this shelxl refinement is uniquely defined
by the following loop, which should always be used as a source of
symmetry information in preference to the above space-group names.
They are only intended as comments.
;
_shelx_estimated_absorpt_t_min 0.940
_shelx_estimated_absorpt_t_max 0.954

loop_
_space_group_symop_operation_xyz
'x, y, z'
'-x+1/2, y+1/2, -z+1/2'
'-x, -y, -z'
'x-1/2, -y-1/2, z-1/2'

loop_
_atom_site_label
_atom_site_type_symbol
_atom_site_fract_x
_atom_site_fract_y
_atom_site_fract_z
_atom_site_U_iso_or_equiv
_atom_site_adp_type
_atom_site_occupancy
_atom_site_site_symmetry_order
_atom_site_calc_flag
_atom_site_refinement_flags_posn
_atom_site_refinement_flags_adp
Ru1 Ru 0.75073(2) 0.29835(2) 0.57350(2) 0.01476(6) Uani 1 1 d . .
S1 S 0.77804(5) 0.41093(3) 0.51368(4) 0.02017(13) Uani 1 1 d . .
P1 P 0.63476(5) 0.26434(3) 0.48292(3) 0.01575(13) Uani 1 1 d . .
O1 O 0.83354(13) 0.34930(9) 0.65980(9) 0.0199(4) Uani 1 1 d . .
O2 O 0.67002(13) 0.28091(9) 0.39975(9) 0.0176(4) Uani 1 1 d . .
O3 O 0.51890(12) 0.30112(9) 0.47551(9) 0.0174(3) Uani 1 1 d . .
O4 O 0.60173(13) 0.17716(9) 0.48112(9) 0.0173(3) Uani 1 1 d . .
N1 N 0.76297(16) 0.17525(11) 0.69500(11) 0.0205(4) Uani 1 1 d . .
N2 N 0.62558(16) 0.24684(11) 0.70485(12) 0.0205(4) Uani 1 1 d . .
C1 C 0.70569(19) 0.22988(13) 0.66070(13) 0.0166(5) Uani 1 1 d . .
C2 C 0.7194(2) 0.15067(17) 0.76566(16) 0.0334(7) Uani 1 1 d . .
H2A H 0.7735 0.1542 0.8067 0.040 Uiso 1 1 calc R U
H2B H 0.6925 0.0983 0.7624 0.040 Uiso 1 1 calc R U
C3 C 0.6295(2) 0.20620(15) 0.77593(15) 0.0294(6) Uani 1 1 d . .
H3A H 0.5616 0.1799 0.7843 0.035 Uiso 1 1 calc R U
H3B H 0.6456 0.2407 0.8178 0.035 Uiso 1 1 calc R U
C4 C 0.85693(19) 0.13812(13) 0.67097(13) 0.0187(5) Uani 1 1 d . .
C5 C 0.9562(2) 0.16220(14) 0.69730(14) 0.0219(5) Uani 1 1 d . .
C6 C 1.0448(2) 0.12206(14) 0.67582(15) 0.0254(6) Uani 1 1 d . .
H6 H 1.1135 0.1384 0.6926 0.030 Uiso 1 1 calc R U
C7 C 1.0365(2) 0.05931(14) 0.63105(15) 0.0243(6) Uani 1 1 d . .
C8 C 0.9360(2) 0.03568(13) 0.60747(14) 0.0231(6) Uani 1 1 d . .
H8 H 0.9294 -0.0078 0.5770 0.028 Uiso 1 1 calc R U
C9 C 0.8449(2) 0.07339(13) 0.62681(14) 0.0203(5) Uani 1 1 d . .
C10 C 0.9704(2) 0.22980(15) 0.74684(16) 0.0308(6) Uani 1 1 d . .
H10A H 0.9376 0.2739 0.7227 0.046 Uiso 1 1 calc R U
H10B H 1.0465 0.2392 0.7562 0.046 Uiso 1 1 calc R U
H10C H 0.9365 0.2203 0.7939 0.046 Uiso 1 1 calc R U
C11 C 1.1355(2) 0.01780(16) 0.60935(17) 0.0320(7) Uani 1 1 d . .
H11A H 1.1967 0.0518 0.6134 0.048 Uiso 1 1 calc R U
H11B H 1.1264 0.0000 0.5582 0.048 Uiso 1 1 calc R U
H11C H 1.1475 -0.0254 0.6424 0.048 Uiso 1 1 calc R U
C12 C 0.7362(2) 0.04573(15) 0.60250(16) 0.0273(6) Uani 1 1 d . .
H12A H 0.7431 0.0047 0.5668 0.041 Uiso 1 1 calc R U
H12B H 0.6957 0.0871 0.5793 0.041 Uiso 1 1 calc R U
H12C H 0.6989 0.0274 0.6456 0.041 Uiso 1 1 calc R U
C13 C 0.5383(2) 0.29736(14) 0.69115(14) 0.0211(5) Uani 1 1 d . .
C14 C 0.4433(2) 0.26747(14) 0.66194(14) 0.0220(5) Uani 1 1 d . .
C15 C 0.3540(2) 0.31316(15) 0.65806(15) 0.0270(6) Uani 1 1 d . .
H15 H 0.2884 0.2929 0.6394 0.032 Uiso 1 1 calc R U
C16 C 0.3579(2) 0.38787(15) 0.68087(15) 0.0295(6) Uani 1 1 d . .
C17 C 0.4533(2) 0.41582(15) 0.70942(16) 0.0303(7) Uani 1 1 d . .
H17 H 0.4568 0.4670 0.7246 0.036 Uiso 1 1 calc R U
C18 C 0.5444(2) 0.37173(14) 0.71674(15) 0.0265(6) Uani 1 1 d . .
C19 C 0.4370(2) 0.18714(14) 0.63561(15) 0.0255(6) Uani 1 1 d . .
H19A H 0.3639 0.1758 0.6185 0.038 Uiso 1 1 calc R U
H19B H 0.4578 0.1533 0.6764 0.038 Uiso 1 1 calc R U
H19C H 0.4851 0.1801 0.5948 0.038 Uiso 1 1 calc R U
C20 C 0.2597(3) 0.43698(17) 0.67511(18) 0.0412(8) Uani 1 1 d . .
H20A H 0.2530 0.4587 0.6253 0.062 Uiso 1 1 calc R U
H20B H 0.2660 0.4776 0.7117 0.062 Uiso 1 1 calc R U
H20C H 0.1967 0.4065 0.6846 0.062 Uiso 1 1 calc R U
C21 C 0.6436(2) 0.40323(16) 0.75355(18) 0.0393(8) Uani 1 1 d . .
H21A H 0.6361 0.4036 0.8073 0.059 Uiso 1 1 calc R U
H21B H 0.6550 0.4547 0.7361 0.059 Uiso 1 1 calc R U
H21C H 0.7046 0.3719 0.7413 0.059 Uiso 1 1 calc R U
C22 C 0.83909(19) 0.22497(13) 0.53524(13) 0.0165(5) Uani 1 1 d . .
H22 H 0.811(2) 0.1800(15) 0.5142(14) 0.020 Uiso 1 1 d . U
C23 C 0.95348(19) 0.23106(13) 0.52305(13) 0.0186(5) Uani 1 1 d . .
C24 C 1.0040(2) 0.17270(14) 0.48631(15) 0.0235(6) Uani 1 1 d . .
H24 H 0.9641 0.1296 0.4712 0.028 Uiso 1 1 calc R U
C25 C 1.1111(2) 0.17634(15) 0.47138(16) 0.0286(6) Uani 1 1 d . .
H25 H 1.1440 0.1360 0.4465 0.034 Uiso 1 1 calc R U
C26 C 1.1699(2) 0.23886(15) 0.49282(16) 0.0285(6) Uani 1 1 d . .
H26 H 1.2435 0.2415 0.4831 0.034 Uiso 1 1 calc R U
C27 C 1.1210(2) 0.29753(15) 0.52850(16) 0.0265(6) Uani 1 1 d . .
H27 H 1.1612 0.3408 0.5428 0.032 Uiso 1 1 calc R U
C28 C 1.01430(19) 0.29400(14) 0.54357(14) 0.0218(5) Uani 1 1 d . .
H28 H 0.9819 0.3348 0.5682 0.026 Uiso 1 1 calc R U
C29 C 0.87829(19) 0.41660(13) 0.64911(14) 0.0194(5) Uani 1 1 d . .
C30 C 0.9441(2) 0.44927(14) 0.70388(15) 0.0239(6) Uani 1 1 d . .
H30 H 0.9541 0.4251 0.7505 0.029 Uiso 1 1 calc R U
C31 C 0.9951(2) 0.51701(14) 0.69065(15) 0.0251(6) Uani 1 1 d . .
H31 H 1.0405 0.5386 0.7280 0.030 Uiso 1 1 calc R U
C32 C 0.9801(2) 0.55311(14) 0.62345(16) 0.0274(6) Uani 1 1 d . .
H32 H 1.0155 0.5993 0.6146 0.033 Uiso 1 1 calc R U
C33 C 0.9131(2) 0.52191(14) 0.56878(15) 0.0240(6) Uani 1 1 d . .
H33 H 0.9025 0.5469 0.5226 0.029 Uiso 1 1 calc R U
C34 C 0.86165(19) 0.45409(13) 0.58170(14) 0.0199(5) Uani 1 1 d . .
C35 C 0.77755(19) 0.27426(13) 0.37338(14) 0.0194(5) Uani 1 1 d . .
H35 H 0.8300 0.2869 0.4144 0.023 Uiso 1 1 calc R U
C36 C 0.7963(2) 0.19478(14) 0.34746(15) 0.0268(6) Uani 1 1 d . .
H36A H 0.7902 0.1600 0.3892 0.040 Uiso 1 1 calc R U
H36B H 0.8677 0.1910 0.3278 0.040 Uiso 1 1 calc R U
H36C H 0.7432 0.1818 0.3085 0.040 Uiso 1 1 calc R U
C37 C 0.7863(2) 0.33094(15) 0.31160(14) 0.0255(6) Uani 1 1 d . .
H37A H 0.7360 0.3179 0.2710 0.038 Uiso 1 1 calc R U
H37B H 0.8588 0.3304 0.2936 0.038 Uiso 1 1 calc R U
H37C H 0.7698 0.3813 0.3301 0.038 Uiso 1 1 calc R U
C38 C 0.4957(2) 0.38228(13) 0.47594(14) 0.0200(5) Uani 1 1 d . .
H38 H 0.5303 0.4057 0.5210 0.024 Uiso 1 1 calc R U
C39 C 0.5338(2) 0.42143(14) 0.40764(15) 0.0253(6) Uani 1 1 d . .
H39A H 0.6115 0.4178 0.4065 0.038 Uiso 1 1 calc R U
H39B H 0.5128 0.4746 0.4087 0.038 Uiso 1 1 calc R U
H39C H 0.5019 0.3973 0.3634 0.038 Uiso 1 1 calc R U
C40 C 0.3766(2) 0.38809(15) 0.48045(15) 0.0249(6) Uani 1 1 d . .
H40A H 0.3426 0.3658 0.4360 0.037 Uiso 1 1 calc R U
H40B H 0.3562 0.4412 0.4839 0.037 Uiso 1 1 calc R U
H40C H 0.3537 0.3611 0.5244 0.037 Uiso 1 1 calc R U
C41 C 0.54383(19) 0.14164(13) 0.41882(14) 0.0194(5) Uani 1 1 d . .
H41 H 0.5611 0.1683 0.3720 0.023 Uiso 1 1 calc R U
C42 C 0.4251(2) 0.14508(15) 0.42906(17) 0.0300(6) Uani 1 1 d . .
H42A H 0.4076 0.1172 0.4738 0.045 Uiso 1 1 calc R U
H42B H 0.3877 0.1225 0.3860 0.045 Uiso 1 1 calc R U
H42C H 0.4031 0.1977 0.4340 0.045 Uiso 1 1 calc R U
C43 C 0.5832(2) 0.06136(14) 0.41528(16) 0.0290(6) Uani 1 1 d . .
H43A H 0.6597 0.0613 0.4067 0.043 Uiso 1 1 calc R U
H43B H 0.5454 0.0349 0.3747 0.043 Uiso 1 1 calc R U
H43C H 0.5701 0.0359 0.4622 0.043 Uiso 1 1 calc R U

loop_
_atom_site_aniso_label
_atom_site_aniso_U_11
_atom_site_aniso_U_22
_atom_site_aniso_U_33
_atom_site_aniso_U_23
_atom_site_aniso_U_13
_atom_site_aniso_U_12
Ru1 0.01581(10) 0.01215(9) 0.01639(10) 0.00013(8) 0.00151(7) -0.00007(8)
S1 0.0226(3) 0.0158(3) 0.0220(3) 0.0026(2) -0.0008(3) -0.0027(2)
P1 0.0165(3) 0.0135(3) 0.0174(3) 0.0001(2) 0.0020(2) -0.0006(2)
O1 0.0243(9) 0.0156(8) 0.0195(9) -0.0003(7) -0.0008(7) -0.0033(7)
O2 0.0156(8) 0.0187(8) 0.0187(9) 0.0011(7) 0.0019(7) 0.0008(6)
O3 0.0154(8) 0.0146(7) 0.0223(9) -0.0002(7) 0.0025(7) -0.0001(7)
O4 0.0191(9) 0.0143(7) 0.0186(9) -0.0005(7) -0.0003(7) -0.0020(7)
N1 0.0207(11) 0.0217(10) 0.0192(11) 0.0051(9) 0.0025(9) 0.0031(9)
N2 0.0236(11) 0.0192(10) 0.0193(11) 0.0024(9) 0.0066(9) 0.0033(9)
C1 0.0176(12) 0.0142(10) 0.0180(12) -0.0015(9) 0.0001(10) -0.0024(9)
C2 0.0361(17) 0.0391(16) 0.0257(15) 0.0130(13) 0.0100(13) 0.0102(13)
C3 0.0374(16) 0.0296(14) 0.0219(14) 0.0056(12) 0.0102(12) 0.0035(13)
C4 0.0206(12) 0.0173(11) 0.0183(12) 0.0039(10) 0.0006(10) 0.0045(10)
C5 0.0248(13) 0.0197(12) 0.0210(13) -0.0018(10) -0.0033(11) 0.0028(10)
C6 0.0216(14) 0.0244(13) 0.0296(15) -0.0014(11) -0.0070(11) 0.0013(11)
C7 0.0252(14) 0.0205(12) 0.0271(15) 0.0034(11) 0.0001(11) 0.0058(10)
C8 0.0334(15) 0.0124(11) 0.0234(14) -0.0001(10) -0.0005(11) 0.0016(10)
C9 0.0228(13) 0.0183(11) 0.0193(13) 0.0061(10) -0.0033(10) -0.0019(10)
C10 0.0343(16) 0.0243(13) 0.0330(16) -0.0071(12) -0.0090(13) 0.0057(12)
C11 0.0299(15) 0.0295(14) 0.0363(17) -0.0052(13) -0.0005(13) 0.0111(12)
C12 0.0272(14) 0.0220(13) 0.0325(16) 0.0019(12) -0.0026(12) -0.0032(11)
C13 0.0245(13) 0.0194(11) 0.0197(13) 0.0058(10) 0.0080(10) 0.0043(11)
C14 0.0278(14) 0.0216(12) 0.0171(13) 0.0038(10) 0.0076(11) 0.0044(11)
C15 0.0261(14) 0.0340(15) 0.0213(14) 0.0037(11) 0.0057(11) 0.0049(11)
C16 0.0393(17) 0.0286(14) 0.0215(14) 0.0076(12) 0.0122(12) 0.0147(13)
C17 0.0440(18) 0.0192(12) 0.0288(16) 0.0043(11) 0.0170(13) 0.0086(12)
C18 0.0347(16) 0.0197(12) 0.0259(15) -0.0012(11) 0.0106(12) -0.0001(11)
C19 0.0262(14) 0.0255(13) 0.0251(14) -0.0008(11) 0.0067(11) -0.0017(11)
C20 0.047(2) 0.0390(17) 0.0376(18) 0.0075(14) 0.0073(15) 0.0239(15)
C21 0.0403(18) 0.0300(15) 0.049(2) -0.0160(14) 0.0142(15) -0.0074(13)
C22 0.0194(12) 0.0155(11) 0.0147(12) 0.0008(9) 0.0004(10) 0.0012(9)
C23 0.0173(12) 0.0210(11) 0.0174(12) 0.0023(10) -0.0001(10) 0.0028(10)
C24 0.0263(14) 0.0182(11) 0.0261(14) -0.0017(11) 0.0038(11) -0.0006(10)
C25 0.0288(15) 0.0210(12) 0.0366(16) -0.0032(12) 0.0107(13) 0.0053(11)
C26 0.0175(13) 0.0254(13) 0.0428(18) 0.0001(12) 0.0071(12) 0.0021(11)
C27 0.0204(13) 0.0215(12) 0.0374(16) -0.0003(12) 0.0002(11) 0.0000(11)
C28 0.0199(12) 0.0195(11) 0.0258(14) -0.0029(11) 0.0004(10) 0.0042(10)
C29 0.0192(12) 0.0147(11) 0.0246(14) -0.0041(10) 0.0045(10) 0.0003(9)
C30 0.0240(14) 0.0220(12) 0.0256(14) -0.0041(11) 0.0004(11) -0.0003(10)
C31 0.0222(13) 0.0221(12) 0.0312(15) -0.0090(11) 0.0021(11) -0.0034(10)
C32 0.0255(14) 0.0177(12) 0.0397(17) -0.0061(12) 0.0083(12) -0.0059(11)
C33 0.0245(14) 0.0188(12) 0.0290(15) 0.0004(11) 0.0047(11) -0.0024(10)
C34 0.0169(12) 0.0173(11) 0.0257(14) -0.0038(10) 0.0029(10) -0.0012(9)
C35 0.0151(12) 0.0229(12) 0.0202(13) 0.0010(10) 0.0022(10) 0.0019(10)
C36 0.0258(14) 0.0288(14) 0.0264(14) -0.0045(12) 0.0072(11) 0.0052(11)
C37 0.0230(14) 0.0312(14) 0.0225(14) 0.0055(11) 0.0023(11) -0.0011(11)
C38 0.0217(13) 0.0158(11) 0.0225(13) 0.0011(10) 0.0004(10) 0.0034(10)
C39 0.0248(14) 0.0197(12) 0.0315(15) 0.0025(11) 0.0041(12) 0.0020(10)
C40 0.0227(14) 0.0253(13) 0.0267(14) 0.0050(11) 0.0033(11) 0.0030(11)
C41 0.0204(13) 0.0162(11) 0.0214(13) -0.0023(10) -0.0009(10) -0.0029(10)
C42 0.0208(14) 0.0271(13) 0.0419(17) -0.0112(13) -0.0003(12) -0.0022(11)
C43 0.0313(15) 0.0194(12) 0.0358(16) -0.0044(12) -0.0048(13) 0.0014(11)

loop_
_atom_type_symbol
_atom_type_description
_atom_type_scat_dispersion_real
_atom_type_scat_dispersion_imag
_atom_type_scat_source
C C 0.0033 0.0016 'International Tables Vol C Tables 4.2.6.8 and 6.1.1.4'
H H 0.0000 0.0000 'International Tables Vol C Tables 4.2.6.8 and 6.1.1.4'
N N 0.0061 0.0033 'International Tables Vol C Tables 4.2.6.8 and 6.1.1.4'
O O 0.0106 0.0060 'International Tables Vol C Tables 4.2.6.8 and 6.1.1.4'
P P 0.1023 0.0942 'International Tables Vol C Tables 4.2.6.8 and 6.1.1.4'
S S 0.1246 0.1234 'International Tables Vol C Tables 4.2.6.8 and 6.1.1.4'
Ru Ru -1.2594 0.8363 'International Tables Vol C Tables 4.2.6.8 and 6.1.1.4'

loop_
_geom_angle_atom_site_label_1
_geom_angle_atom_site_label_2
_geom_angle_atom_site_label_3
_geom_angle
C22 Ru1 O1 107.29(9)
C22 Ru1 C1 93.17(10)
O1 Ru1 C1 80.04(8)
C22 Ru1 P1 85.49(8)
O1 Ru1 P1 167.01(5)
C1 Ru1 P1 102.00(7)
C22 Ru1 S1 109.35(7)
O1 Ru1 S1 83.92(5)
C1 Ru1 S1 155.46(7)
P1 Ru1 S1 89.73(2)
C34 S1 Ru1 98.35(9)
O3 P1 O4 99.09(9)
O3 P1 O2 97.40(9)
O4 P1 O2 103.75(9)
O3 P1 Ru1 121.30(7)
O4 P1 Ru1 115.94(7)
O2 P1 Ru1 116.08(7)
C29 O1 Ru1 119.22(15)
C35 O2 P1 125.60(15)
C38 O3 P1 125.49(14)
C41 O4 P1 123.63(15)
C1 N1 C4 128.7(2)
C1 N1 C2 113.7(2)
C4 N1 C2 117.6(2)
C1 N2 C13 128.7(2)
C1 N2 C3 114.0(2)
C13 N2 C3 117.3(2)
N2 C1 N1 106.8(2)
N2 C1 Ru1 123.31(17)
N1 C1 Ru1 127.77(17)
N1 C2 C3 102.5(2)
N1 C2 H2A 111.3
C3 C2 H2A 111.3
N1 C2 H2B 111.3
C3 C2 H2B 111.3
H2A C2 H2B 109.2
N2 C3 C2 102.3(2)
N2 C3 H3A 111.3
C2 C3 H3A 111.3
N2 C3 H3B 111.3
C2 C3 H3B 111.3
H3A C3 H3B 109.2
C5 C4 C9 121.6(2)
C5 C4 N1 119.7(2)
C9 C4 N1 118.4(2)
C4 C5 C6 117.8(2)
C4 C5 C10 122.4(2)
C6 C5 C10 119.8(2)
C7 C6 C5 122.3(2)
C7 C6 H6 118.9
C5 C6 H6 118.9
C6 C7 C8 118.3(2)
C6 C7 C11 120.1(2)
C8 C7 C11 121.6(2)
C9 C8 C7 122.1(2)
C9 C8 H8 119.0
C7 C8 H8 119.0
C8 C9 C4 117.9(2)
C8 C9 C12 121.4(2)
C4 C9 C12 120.7(2)
C5 C10 H10A 109.5
C5 C10 H10B 109.5
H10A C10 H10B 109.5
C5 C10 H10C 109.5
H10A C10 H10C 109.5
H10B C10 H10C 109.5
C7 C11 H11A 109.5
C7 C11 H11B 109.5
H11A C11 H11B 109.5
C7 C11 H11C 109.5
H11A C11 H11C 109.5
H11B C11 H11C 109.5
C9 C12 H12A 109.5
C9 C12 H12B 109.5
H12A C12 H12B 109.5
C9 C12 H12C 109.5
H12A C12 H12C 109.5
H12B C12 H12C 109.5
C14 C13 C18 121.3(2)
C14 C13 N2 117.9(2)
C18 C13 N2 120.1(2)
C15 C14 C13 118.6(2)
C15 C14 C19 120.4(3)
C13 C14 C19 121.0(2)
C14 C15 C16 121.6(3)
C14 C15 H15 119.2
C16 C15 H15 119.2
C17 C16 C15 118.3(3)
C17 C16 C20 121.0(3)
C15 C16 C20 120.7(3)
C16 C17 C18 122.4(3)
C16 C17 H17 118.8
C18 C17 H17 118.8
C17 C18 C13 117.7(3)
C17 C18 C21 120.1(2)
C13 C18 C21 122.1(2)
C14 C19 H19A 109.5
C14 C19 H19B 109.5
H19A C19 H19B 109.5
C14 C19 H19C 109.5
H19A C19 H19C 109.5
H19B C19 H19C 109.5
C16 C20 H20A 109.5
C16 C20 H20B 109.5
H20A C20 H20B 109.5
C16 C20 H20C 109.5
H20A C20 H20C 109.5
H20B C20 H20C 109.5
C18 C21 H21A 109.5
C18 C21 H21B 109.5
H21A C21 H21B 109.5
C18 C21 H21C 109.5
H21A C21 H21C 109.5
H21B C21 H21C 109.5
C23 C22 Ru1 127.31(18)
C23 C22 H22 111.0(16)
Ru1 C22 H22 121.2(16)
C24 C23 C28 117.7(2)
C24 C23 C22 118.9(2)
C28 C23 C22 123.3(2)
C25 C24 C23 121.4(2)
C25 C24 H24 119.3
C23 C24 H24 119.3
C26 C25 C24 119.8(2)
C26 C25 H25 120.1
C24 C25 H25 120.1
C25 C26 C27 119.6(2)
C25 C26 H26 120.2
C27 C26 H26 120.2
C28 C27 C26 120.7(2)
C28 C27 H27 119.7
C26 C27 H27 119.7
C27 C28 C23 120.7(2)
C27 C28 H28 119.6
C23 C28 H28 119.6
O1 C29 C30 120.8(2)
O1 C29 C34 120.1(2)
C30 C29 C34 119.2(2)
C31 C30 C29 120.3(3)
C31 C30 H30 119.8
C29 C30 H30 119.8
C32 C31 C30 120.3(3)
C32 C31 H31 119.8
C30 C31 H31 119.8
C31 C32 C33 120.0(2)
C31 C32 H32 120.0
C33 C32 H32 120.0
C32 C33 C34 120.0(3)
C32 C33 H33 120.0
C34 C33 H33 120.0
C33 C34 C29 120.2(2)
C33 C34 S1 121.9(2)
C29 C34 S1 117.86(18)
O2 C35 C36 109.6(2)
O2 C35 C37 106.37(19)
C36 C35 C37 112.2(2)
O2 C35 H35 109.5
C36 C35 H35 109.5
C37 C35 H35 109.5
C35 C36 H36A 109.5
C35 C36 H36B 109.5
H36A C36 H36B 109.5
C35 C36 H36C 109.5
H36A C36 H36C 109.5
H36B C36 H36C 109.5
C35 C37 H37A 109.5
C35 C37 H37B 109.5
H37A C37 H37B 109.5
C35 C37 H37C 109.5
H37A C37 H37C 109.5
H37B C37 H37C 109.5
O3 C38 C40 105.39(19)
O3 C38 C39 112.19(19)
C40 C38 C39 111.0(2)
O3 C38 H38 109.4
C40 C38 H38 109.4
C39 C38 H38 109.4
C38 C39 H39A 109.5
C38 C39 H39B 109.5
H39A C39 H39B 109.5
C38 C39 H39C 109.5
H39A C39 H39C 109.5
H39B C39 H39C 109.5
C38 C40 H40A 109.5
C38 C40 H40B 109.5
H40A C40 H40B 109.5
C38 C40 H40C 109.5
H40A C40 H40C 109.5
H40B C40 H40C 109.5
O4 C41 C43 106.5(2)
O4 C41 C42 110.8(2)
C43 C41 C42 111.7(2)
O4 C41 H41 109.3
C43 C41 H41 109.3
C42 C41 H41 109.3
C41 C42 H42A 109.5
C41 C42 H42B 109.5
H42A C42 H42B 109.5
C41 C42 H42C 109.5
H42A C42 H42C 109.5
H42B C42 H42C 109.5
C41 C43 H43A 109.5
C41 C43 H43B 109.5
H43A C43 H43B 109.5
C41 C43 H43C 109.5
H43A C43 H43C 109.5
H43B C43 H43C 109.5

loop_
_geom_bond_atom_site_label_1
_geom_bond_atom_site_label_2
_geom_bond_distance
Ru1 C22 1.862(2)
Ru1 O1 2.0538(17)
Ru1 C1 2.086(2)
Ru1 P1 2.2358(7)
Ru1 S1 2.3046(7)
S1 C34 1.764(3)
P1 O3 1.5983(17)
P1 O4 1.6030(17)
P1 O2 1.6102(17)
O1 C29 1.338(3)
O2 C35 1.456(3)
O3 C38 1.471(3)
O4 C41 1.462(3)
N1 C1 1.346(3)
N1 C4 1.435(3)
N1 C2 1.475(3)
N2 C1 1.343(3)
N2 C13 1.432(3)
N2 C3 1.473(3)
C2 C3 1.517(4)
C2 H2A 0.9900
C2 H2B 0.9900
C3 H3A 0.9900
C3 H3B 0.9900
C4 C5 1.388(3)
C4 C9 1.404(3)
C5 C6 1.390(4)
C5 C10 1.504(4)
C6 C7 1.379(4)
C6 H6 0.9500
C7 C8 1.385(4)
C7 C11 1.511(4)
C8 C9 1.383(4)
C8 H8 0.9500
C9 C12 1.504(3)
C10 H10A 0.9800
C10 H10B 0.9800
C10 H10C 0.9800
C11 H11A 0.9800
C11 H11B 0.9800
C11 H11C 0.9800
C12 H12A 0.9800
C12 H12B 0.9800
C12 H12C 0.9800
C13 C14 1.394(4)
C13 C18 1.401(3)
C14 C15 1.386(4)
C14 C19 1.505(3)
C15 C16 1.389(4)
C15 H15 0.9500
C16 C17 1.382(4)
C16 C20 1.512(4)
C17 C18 1.390(4)
C17 H17 0.9500
C18 C21 1.501(4)
C19 H19A 0.9800
C19 H19B 0.9800
C19 H19C 0.9800
C20 H20A 0.9800
C20 H20B 0.9800
C20 H20C 0.9800
C21 H21A 0.9800
C21 H21B 0.9800
C21 H21C 0.9800
C22 C23 1.468(3)
C22 H22 0.95(3)
C23 C24 1.396(3)
C23 C28 1.397(3)
C24 C25 1.385(4)
C24 H24 0.9500
C25 C26 1.382(4)
C25 H25 0.9500
C26 C27 1.382(4)
C26 H26 0.9500
C27 C28 1.380(3)
C27 H27 0.9500
C28 H28 0.9500
C29 C30 1.394(3)
C29 C34 1.397(4)
C30 C31 1.388(3)
C30 H30 0.9500
C31 C32 1.380(4)
C31 H31 0.9500
C32 C33 1.390(4)
C32 H32 0.9500
C33 C34 1.391(3)
C33 H33 0.9500
C35 C36 1.508(3)
C35 C37 1.510(3)
C35 H35 1.0000
C36 H36A 0.9800
C36 H36B 0.9800
C36 H36C 0.9800
C37 H37A 0.9800
C37 H37B 0.9800
C37 H37C 0.9800
C38 C40 1.507(3)
C38 C39 1.510(3)
C38 H38 1.0000
C39 H39A 0.9800
C39 H39B 0.9800
C39 H39C 0.9800
C40 H40A 0.9800
C40 H40B 0.9800
C40 H40C 0.9800
C41 C43 1.511(3)
C41 C42 1.513(3)
C41 H41 1.0000
C42 H42A 0.9800
C42 H42B 0.9800
C42 H42C 0.9800
C43 H43A 0.9800
C43 H43B 0.9800
C43 H43C 0.9800

loop_
_geom_torsion_atom_site_label_1
_geom_torsion_atom_site_label_2
_geom_torsion_atom_site_label_3
_geom_torsion_atom_site_label_4
_geom_torsion
O3 P1 O2 C35 167.26(17)
O4 P1 O2 C35 -91.46(18)
Ru1 P1 O2 C35 36.95(19)
O4 P1 O3 C38 178.14(18)
O2 P1 O3 C38 -76.59(19)
Ru1 P1 O3 C38 50.1(2)
O3 P1 O4 C41 60.66(18)
O2 P1 O4 C41 -39.32(18)
Ru1 P1 O4 C41 -167.81(15)
C13 N2 C1 N1 -175.1(2)
C3 N2 C1 N1 3.9(3)
C13 N2 C1 Ru1 20.4(4)
C3 N2 C1 Ru1 -160.64(18)
C4 N1 C1 N2 -179.6(2)
C2 N1 C1 N2 1.9(3)
C4 N1 C1 Ru1 -15.9(4)
C2 N1 C1 Ru1 165.57(19)
C1 N1 C2 C3 -6.5(3)
C4 N1 C2 C3 174.8(2)
C1 N2 C3 C2 -7.7(3)
C13 N2 C3 C2 171.4(2)
N1 C2 C3 N2 7.8(3)
C1 N1 C4 C5 97.3(3)
C2 N1 C4 C5 -84.3(3)
C1 N1 C4 C9 -88.9(3)
C2 N1 C4 C9 89.6(3)
C9 C4 C5 C6 2.9(4)
N1 C4 C5 C6 176.5(2)
C9 C4 C5 C10 -177.8(2)
N1 C4 C5 C10 -4.1(4)
C4 C5 C6 C7 -1.2(4)
C10 C5 C6 C7 179.4(3)
C5 C6 C7 C8 -0.5(4)
C5 C6 C7 C11 180.0(3)
C6 C7 C8 C9 0.7(4)
C11 C7 C8 C9 -179.8(2)
C7 C8 C9 C4 0.9(4)
C7 C8 C9 C12 -178.3(2)
C5 C4 C9 C8 -2.7(4)
N1 C4 C9 C8 -176.4(2)
C5 C4 C9 C12 176.4(2)
N1 C4 C9 C12 2.7(3)
C1 N2 C13 C14 94.1(3)
C3 N2 C13 C14 -84.9(3)
C1 N2 C13 C18 -95.2(3)
C3 N2 C13 C18 85.8(3)
C18 C13 C14 C15 0.5(4)
N2 C13 C14 C15 171.1(2)
C18 C13 C14 C19 -179.1(2)
N2 C13 C14 C19 -8.5(3)
C13 C14 C15 C16 1.5(4)
C19 C14 C15 C16 -179.0(2)
C14 C15 C16 C17 -1.4(4)
C14 C15 C16 C20 179.1(2)
C15 C16 C17 C18 -0.7(4)
C20 C16 C17 C18 178.8(3)
C16 C17 C18 C13 2.6(4)
C16 C17 C18 C21 -175.2(3)
C14 C13 C18 C17 -2.4(4)
N2 C13 C18 C17 -172.8(2)
C14 C13 C18 C21 175.3(3)
N2 C13 C18 C21 4.9(4)
O1 Ru1 C22 C23 -41.2(2)
C1 Ru1 C22 C23 -121.8(2)
P1 Ru1 C22 C23 136.4(2)
S1 Ru1 C22 C23 48.3(2)
Ru1 C22 C23 C24 -173.15(19)
Ru1 C22 C23 C28 4.0(4)
C28 C23 C24 C25 0.8(4)
C22 C23 C24 C25 178.1(2)
C23 C24 C25 C26 -0.2(4)
C24 C25 C26 C27 -0.5(4)
C25 C26 C27 C28 0.6(4)
C26 C27 C28 C23 0.0(4)
C24 C23 C28 C27 -0.7(4)
C22 C23 C28 C27 -177.9(2)
Ru1 O1 C29 C30 -173.33(17)
Ru1 O1 C29 C34 4.9(3)
O1 C29 C30 C31 176.2(2)
C34 C29 C30 C31 -2.0(4)
C29 C30 C31 C32 0.8(4)
C30 C31 C32 C33 0.4(4)
C31 C32 C33 C34 -0.3(4)
C32 C33 C34 C29 -0.9(4)
C32 C33 C34 S1 -178.6(2)
O1 C29 C34 C33 -176.2(2)
C30 C29 C34 C33 2.1(4)
O1 C29 C34 S1 1.6(3)
C30 C29 C34 S1 179.89(18)
Ru1 S1 C34 C33 171.80(19)
Ru1 S1 C34 C29 -5.9(2)
P1 O2 C35 C36 88.2(2)
P1 O2 C35 C37 -150.36(17)
P1 O3 C38 C40 -170.75(16)
P1 O3 C38 C39 68.3(3)
P1 O4 C41 C43 146.95(17)
P1 O4 C41 C42 -91.4(2)
